data_4511113
loop_
_publ_author_name
'Felloni, Marina'
'Blake, Alexander J.'
'Hubberstey, Peter'
'Wilson, Claire'
'Schr\"oder, Martin'

_publ_section_title
;
 Solvent Control of Supramolecular Architectures Derived from
 4,4&#x2032;-Bipyridyl-Bridged Copper(II) Dipicolinate Complexes
;
_journal_issue 11
_journal_name_full 'Crystal Growth &amp; Design'
_journal_page_first 4685
_journal_paper_doi 10.1021/cg900552b
_journal_volume 9
_journal_year 2009
_chemical_formula_moiety 'C12 H7 Cu N3 O4, 0.6(C H4 O), 0.4(C H4 O)'
_chemical_formula_sum 'C13 H11 Cu N3 O5'
_chemical_formula_weight 352.79
_chemical_melting_point ?
_chemical_name_common '[dipicolinate Cu(II)diazobipy] MeOH solvate'
_chemical_name_systematic
; 
 ? 
;
_space_group_IT_number 14
_symmetry_cell_setting monoclinic
_symmetry_space_group_name_Hall '-P 2ybc'
_symmetry_space_group_name_H-M 'P 1 21/c 1'
_atom_sites_solution_hydrogens 'geometrically placed. MeOH not located'
_atom_sites_solution_primary direct
_atom_sites_solution_secondary 'difference Fourier method'
_audit_creation_method SHELXL-97
_cell_angle_alpha 90.00
_cell_angle_beta 110.126(1)
_cell_angle_gamma 90.00
_cell_formula_units_Z 4
_cell_length_a 15.4247(11)
_cell_length_b 6.2317(4)
_cell_length_c 16.9672(12)
_cell_measurement_reflns_used 6058
_cell_measurement_temperature 150(2)
_cell_measurement_theta_max 28.25
_cell_measurement_theta_min 2.45
_cell_volume 1531.34(18)
_computing_cell_refinement 'Bruker SAINT v6.02a (2001)'
_computing_data_collection 'Bruker SMART version 5.624 (2001)'
_computing_data_reduction 'Bruker SAINT; Bruker SHELXTL (Bruker, 1997)'
_computing_molecular_graphics 'SHELXTL/PC v.5.03 (Sheldrick, 1994)'
_computing_publication_material 'SHELXL-97 (Sheldrick, 1997)'
_computing_structure_refinement 'SHELXL-97 (Sheldrick, 1997)'
_computing_structure_solution 'SHELXS-97 (Sheldrick, 1990)'
_diffrn_ambient_temperature 150(2)
_diffrn_measured_fraction_theta_full 0.994
_diffrn_measured_fraction_theta_max 0.994
_diffrn_measurement_device_type 'Bruker SMART1000 CCD area detector'
_diffrn_measurement_method omega
_diffrn_radiation_monochromator graphite
_diffrn_radiation_source 'sealed tube'
_diffrn_radiation_type MoK\a
_diffrn_radiation_wavelength 0.71073
_diffrn_reflns_av_R_equivalents 0.0250
_diffrn_reflns_av_sigmaI/netI 0.0204
_diffrn_reflns_limit_h_max 20
_diffrn_reflns_limit_h_min -20
_diffrn_reflns_limit_k_max 8
_diffrn_reflns_limit_k_min -8
_diffrn_reflns_limit_l_max 22
_diffrn_reflns_limit_l_min -22
_diffrn_reflns_number 13571
_diffrn_reflns_theta_full 26.00
_diffrn_reflns_theta_max 26.00
_diffrn_reflns_theta_min 2.56
_diffrn_standards_decay_% none
_diffrn_standards_interval_time 20
_exptl_absorpt_coefficient_mu 1.452
_exptl_absorpt_correction_T_max 1.000
_exptl_absorpt_correction_T_min 0.837
_exptl_absorpt_correction_type multi-scan
_exptl_absorpt_process_details 'Bruker SADABS, v.2.03'
_exptl_crystal_colour green
_exptl_crystal_density_diffrn 1.530
_exptl_crystal_density_meas ?
_exptl_crystal_density_method 'not measured'
_exptl_crystal_description plate
_exptl_crystal_F_000 716
_exptl_crystal_size_max 0.37
_exptl_crystal_size_mid 0.24
_exptl_crystal_size_min 0.06
_refine_diff_density_max 1.396
_refine_diff_density_min -0.426
_refine_diff_density_rms 0.100
_refine_ls_extinction_method none
_refine_ls_goodness_of_fit_ref 1.070
_refine_ls_hydrogen_treatment 'riding model'
_refine_ls_matrix_type full
_refine_ls_number_parameters 205
_refine_ls_number_reflns 2998
_refine_ls_number_restraints 3
_refine_ls_restrained_S_all 1.070
_refine_ls_R_factor_all 0.0482
_refine_ls_R_factor_gt 0.0418
_refine_ls_shift/su_max 0.001
_refine_ls_shift/su_mean 0.000
_refine_ls_structure_factor_coef Fsqd
_refine_ls_weighting_details 'calc w=1/[\s^2^(Fo^2^)+(0.0622P)^2^+3.4383P] where P=(Fo^2^+2Fc^2^)/3'
_refine_ls_weighting_scheme calc
_refine_ls_wR_factor_gt 0.1142
_refine_ls_wR_factor_ref 0.1212
_reflns_number_gt 2623
_reflns_number_total 3958
_reflns_threshold_expression >2sigma(I)
_cod_data_source_file cg900552b_si_001.cif
_cod_data_source_block 10_CUAZPC
_cod_depositor_comments
;
The following automatic conversions were performed:

'_chemical_melting_point' value 'unknown' was changed to '?' - the
value is undefined or not given.

'_symmetry_cell_setting' value
'Monoclinic' changed to 'monoclinic' according to
/usr/data/users/saulius/automatic-downloads/retrospective/ACS/lib/dictionaries/cif_core.dic
dictionary named 'cif_core.dic' version 2.4.2 from 2011-04-26.

Automatic conversion script
Id: cif_fix_values 2281 2013-09-26 08:29:07Z andrius 

The following automatic conversions were performed:

'_exptl_crystal_density_meas' value 'not measured' was changed to '?'
- the value is perceived as not measured.

Automatic conversion script
Id: cif_fix_values 3008 2015-01-20 13:52:24Z robertas 

The following automatic conversions were performed:

'_atom_sites_solution_primary' value 'direct method' was changed to
'direct'.

Automatic conversion script
Id: cif_fix_values 6452 2018-10-05 10:23:21Z andrius 
;
_cod_original_sg_symbol_H-M P2(1)/c
_cod_database_code 4511113

loop_
_symmetry_equiv_pos_as_xyz
'x, y, z'
'-x, y+1/2, -z+1/2'
'-x, -y, -z'
'x, -y-1/2, z-1/2'

loop_
_atom_site_label
_atom_site_type_symbol
_atom_site_fract_x
_atom_site_fract_y
_atom_site_fract_z
_atom_site_U_iso_or_equiv
_atom_site_adp_type
_atom_site_occupancy
_atom_site_symmetry_multiplicity
_atom_site_calc_flag
_atom_site_refinement_flags
_atom_site_disorder_assembly
_atom_site_disorder_group
Cu Cu 0.12711(2) 0.36151(6) -0.27839(2) 0.02183(15) Uani 1 1 d . . .
N1 N 0.02028(17) 0.4642(4) -0.36555(15) 0.0218(5) Uani 1 1 d . . .
C2 C 0.0265(2) 0.6461(5) -0.40392(19) 0.0245(7) Uani 1 1 d . . .
C3 C -0.0523(2) 0.7394(6) -0.4602(2) 0.0289(7) Uani 1 1 d . . .
H3 H -0.0492 0.8680 -0.4870 0.035 Uiso 1 1 calc R . .
C4 C -0.1362(2) 0.6335(6) -0.4753(2) 0.0310(8) Uani 1 1 d . . .
H4 H -0.1900 0.6917 -0.5132 0.037 Uiso 1 1 calc R . .
C5 C -0.1404(2) 0.4429(6) -0.4347(2) 0.0277(7) Uani 1 1 d . . .
H5 H -0.1962 0.3713 -0.4452 0.033 Uiso 1 1 calc R . .
C6 C -0.0589(2) 0.3622(5) -0.37802(19) 0.0234(6) Uani 1 1 d . . .
C7 C 0.1257(2) 0.7254(6) -0.37742(19) 0.0269(7) Uani 1 1 d . . .
O1 O 0.14343(17) 0.8928(4) -0.40791(16) 0.0359(6) Uani 1 1 d . . .
O2 O 0.18452(15) 0.6046(4) -0.32419(14) 0.0285(5) Uani 1 1 d . . .
C8 C -0.0454(2) 0.1666(5) -0.32230(19) 0.0233(6) Uani 1 1 d . . .
O3 O -0.11501(15) 0.0651(4) -0.32348(14) 0.0298(5) Uani 1 1 d . . .
O4 O 0.03786(15) 0.1249(3) -0.27775(14) 0.0253(5) Uani 1 1 d . . .
N1L N 0.24097(17) 0.2340(4) -0.20018(16) 0.0250(6) Uani 1 1 d . . .
C2L C 0.2694(3) 0.0416(7) -0.2117(3) 0.0478(11) Uani 1 1 d . . .
H2L H 0.2351 -0.0342 -0.2594 0.057 Uiso 1 1 calc R . .
C3L C 0.3476(3) -0.0541(7) -0.1564(3) 0.0533(12) Uani 1 1 d . . .
H3L H 0.3653 -0.1904 -0.1673 0.064 Uiso 1 1 calc R . .
C4L C 0.3982(2) 0.0530(6) -0.0862(2) 0.0360(8) Uani 1 1 d . . .
C5L C 0.3676(3) 0.2527(9) -0.0708(3) 0.0725(18) Uani 1 1 d . . .
H5L H 0.3991 0.3276 -0.0219 0.087 Uiso 1 1 calc R . .
C6L C 0.2895(3) 0.3375(8) -0.1295(3) 0.0604(14) Uani 1 1 d . . .
H6L H 0.2695 0.4725 -0.1196 0.072 Uiso 1 1 calc R . .
N7L N 0.4784(2) -0.0547(6) -0.0304(2) 0.0435(8) Uani 1 1 d . . .
O1A O 0.3056(5) 0.5760(12) 0.0549(4) 0.0744(17) Uiso 0.60 1 d P A 1
C1A C 0.3757(12) 0.683(3) 0.1110(11) 0.127(5) Uiso 0.60 1 d P A 1
O1B O 0.3984(12) -0.595(3) -0.3181(11) 0.099(5) Uiso 0.30 1 d PD . .
C1B C 0.366(3) -0.387(4) -0.323(4) 0.103(14) Uiso 0.20 1 d PD B 2
C2B C 0.3765(16) -0.447(4) -0.2676(15) 0.054(5) Uiso 0.20 1 d PD B 3
O2B O 0.346(3) -0.431(8) -0.3548(17) 0.081(14) Uiso 0.10 1 d PD B 3

loop_
_atom_site_aniso_label
_atom_site_aniso_U_11
_atom_site_aniso_U_22
_atom_site_aniso_U_33
_atom_site_aniso_U_23
_atom_site_aniso_U_13
_atom_site_aniso_U_12
Cu 0.0160(2) 0.0248(2) 0.0206(2) 0.00341(14) 0.00102(15) 0.00100(14)
N1 0.0190(12) 0.0244(13) 0.0194(12) 0.0006(10) 0.0033(10) -0.0008(10)
C2 0.0239(16) 0.0262(16) 0.0205(14) 0.0021(12) 0.0039(12) 0.0008(12)
C3 0.0313(17) 0.0278(17) 0.0238(16) 0.0052(13) 0.0045(13) 0.0016(14)
C4 0.0246(17) 0.0372(19) 0.0241(16) 0.0047(13) -0.0008(13) 0.0064(14)
C5 0.0193(15) 0.0339(18) 0.0255(15) -0.0005(14) 0.0022(12) -0.0011(13)
C6 0.0211(15) 0.0281(16) 0.0187(14) -0.0016(12) 0.0038(12) 0.0007(12)
C7 0.0259(16) 0.0310(17) 0.0206(14) 0.0016(13) 0.0040(12) -0.0028(14)
O1 0.0316(13) 0.0358(14) 0.0343(13) 0.0106(11) 0.0034(11) -0.0060(10)
O2 0.0201(11) 0.0333(12) 0.0275(11) 0.0052(10) 0.0024(9) -0.0031(9)
C8 0.0220(15) 0.0259(16) 0.0196(14) -0.0011(12) 0.0041(12) -0.0010(12)
O3 0.0232(11) 0.0351(13) 0.0267(11) 0.0033(10) 0.0031(9) -0.0058(10)
O4 0.0197(11) 0.0267(11) 0.0258(11) 0.0041(9) 0.0030(9) 0.0008(9)
N1L 0.0177(12) 0.0277(14) 0.0262(13) 0.0019(11) 0.0031(10) -0.0002(11)
C2L 0.040(2) 0.035(2) 0.046(2) -0.0119(18) -0.0128(18) 0.0122(17)
C3L 0.048(2) 0.037(2) 0.053(3) -0.0072(19) -0.011(2) 0.0161(19)
C4L 0.0254(17) 0.043(2) 0.0345(18) 0.0029(16) 0.0036(14) 0.0109(15)
C5L 0.048(3) 0.075(4) 0.061(3) -0.035(3) -0.024(2) 0.028(3)
C6L 0.039(2) 0.053(3) 0.063(3) -0.024(2) -0.016(2) 0.021(2)
N7L 0.0324(17) 0.048(2) 0.0401(17) -0.0028(15) -0.0003(13) 0.0142(15)

loop_
_atom_type_symbol
_atom_type_description
_atom_type_scat_dispersion_real
_atom_type_scat_dispersion_imag
_atom_type_scat_source
C C 0.0033 0.0016 'International Tables Vol C Tables 4.2.6.8 and 6.1.1.4'
H H 0.0000 0.0000 'International Tables Vol C Tables 4.2.6.8 and 6.1.1.4'
N N 0.0061 0.0033 'International Tables Vol C Tables 4.2.6.8 and 6.1.1.4'
O O 0.0106 0.0060 'International Tables Vol C Tables 4.2.6.8 and 6.1.1.4'
Cu Cu 0.3201 1.2651 'International Tables Vol C Tables 4.2.6.8 and 6.1.1.4'

loop_
_geom_angle_atom_site_label_1
_geom_angle_atom_site_label_2
_geom_angle_atom_site_label_3
_geom_angle
_geom_angle_site_symmetry_1
_geom_angle_site_symmetry_3
_geom_angle_publ_flag
N1 Cu N1L 172.38(11) . . y
N1 Cu O4 80.82(10) . . y
N1L Cu O4 98.82(10) . . y
N1 Cu O2 80.08(10) . . y
N1L Cu O2 98.81(10) . . y
O4 Cu O2 158.55(9) . . y
N1 Cu O3 97.54(10) . 2_554 y
N1L Cu O3 90.02(10) . 2_554 y
O4 Cu O3 100.03(9) . 2_554 y
O2 Cu O3 92.09(10) . 2_554 y
C2 N1 C6 123.3(3) . . ?
C2 N1 Cu 118.6(2) . . y
C6 N1 Cu 117.7(2) . . y
N1 C2 C3 120.1(3) . . ?
N1 C2 C7 111.6(3) . . ?
C3 C2 C7 128.4(3) . . ?
C2 C3 C4 117.7(3) . . ?
C5 C4 C3 120.9(3) . . ?
C4 C5 C6 117.9(3) . . ?
N1 C6 C5 120.1(3) . . ?
N1 C6 C8 111.4(3) . . ?
C5 C6 C8 128.5(3) . . ?
O1 C7 O2 125.9(3) . . ?
O1 C7 C2 119.7(3) . . ?
O2 C7 C2 114.4(3) . . ?
C7 O2 Cu 114.2(2) . . y
O3 C8 O4 126.6(3) . . ?
O3 C8 C6 118.0(3) . . ?
O4 C8 C6 115.4(3) . . ?
C8 O3 Cu 126.0(2) . 2_544 y
C8 O4 Cu 113.46(19) . . y
C2L N1L C6L 117.4(3) . . ?
C2L N1L Cu 122.3(2) . . y
C6L N1L Cu 120.2(2) . . y
N1L C2L C3L 123.4(4) . . ?
C4L C3L C2L 119.2(4) . . ?
C3L C4L C5L 118.5(3) . . ?
C3L C4L N7L 117.0(3) . . ?
C5L C4L N7L 124.4(3) . . ?
C6L C5L C4L 118.6(4) . . ?
N1L C6L C5L 122.8(4) . . ?
N7L N7L C4L 113.0(4) 3_655 . ?

loop_
_geom_bond_atom_site_label_1
_geom_bond_atom_site_label_2
_geom_bond_distance
_geom_bond_site_symmetry_2
_geom_bond_publ_flag
Cu N1 1.907(2) . y
Cu N1L 1.968(3) . y
Cu O4 2.020(2) . y
Cu O2 2.039(2) . y
Cu O3 2.203(2) 2_554 y
N1 C2 1.327(4) . ?
N1 C6 1.328(4) . ?
C2 C3 1.389(4) . ?
C2 C7 1.521(4) . ?
C3 C4 1.395(5) . ?
C4 C5 1.386(5) . ?
C5 C6 1.388(4) . ?
C6 C8 1.512(4) . ?
C7 O1 1.236(4) . ?
C7 O2 1.281(4) . ?
C8 O3 1.240(4) . ?
C8 O4 1.273(4) . ?
O3 Cu 2.203(2) 2_544 y
N1L C2L 1.314(5) . ?
N1L C6L 1.341(5) . ?
C2L C3L 1.383(5) . ?
C3L C4L 1.353(6) . ?
C4L C5L 1.388(6) . ?
C4L N7L 1.439(4) . ?
C5L C6L 1.377(6) . ?
N7L N7L 1.224(7) 3_655 ?
O1A C1A 1.345(17) . ?
O1B O2B 1.32(4) . ?
O1B C2B 1.38(2) . ?
O1B C1B 1.39(2) . ?
C2B O2B 1.39(2) . ?
